data_4301405
loop_
_publ_author_name
'Maravanji S. Balakrishna'
'Ramalingam Venkateswaran'
'Joel T. Mague'

_publ_section_title
;
An Acyclic Dimer of Cyclodiphosphazane {tBuHN(tBuNP)2OCH2}2 Containing
Alkoxo and Amido Functionalities: Synthesis, Derivatization, Bi- (PdII,
RhI), and Tetranuclear (PdII, AuI, RhIAuI) Transition Metal Complexes
;
_journal_name_full 'Inorganic Chemistry'
_journal_page_first 1398
_journal_page_last 1406
_journal_paper_doi 10.1021/ic801256h
_journal_volume 48
_journal_year 2009
_chemical_formula_moiety '2(C26 H60 Au4 Cl4 N6 O2 P4), C H2 Cl2'
_chemical_formula_sum 'C53 H122 Au8 Cl10 N12 O4 P8'
_chemical_formula_weight 3169.62
_chemical_name_systematic
; 
 Tetrachloro-1\k,2\k,3\k,4\k-\m(1,2-Bis(1,3-di-tert-butyl-4-
tert-butylamino[1,3,2,4]diazadiphosphetidin-2-oxy)ethane-1\k
P:2\kP':3\kP":4\kP'")tetragold(I) 
;
_space_group_IT_number 4
_symmetry_cell_setting monoclinic
_symmetry_space_group_name_Hall 'P 2yb'
_symmetry_space_group_name_H-M 'P 1 21 1'
_atom_sites_solution_hydrogens geom
_atom_sites_solution_primary Patterson
_atom_sites_solution_secondary difmap
_audit_creation_method SHELXL-97
_cell_angle_alpha 90.00
_cell_angle_beta 104.775(2)
_cell_angle_gamma 90.00
_cell_formula_units_Z 1
_cell_length_a 9.783(1)
_cell_length_b 18.779(2)
_cell_length_c 14.044(2)
_cell_measurement_reflns_used 7690
_cell_measurement_temperature 100(2)
_cell_measurement_theta_max 28.27
_cell_measurement_theta_min 2.41
_cell_volume 2494.8(5)
_computing_cell_refinement 'Bruker SMART (Bruker-AXS, 2000)'
_computing_data_collection 'Bruker SMART (Bruker-AXS, 2000)'
_computing_data_reduction 'Bruker SAINT+ (Bruker-AXS, 2004)'
_computing_molecular_graphics 'Bruker SHELXTL (Bruker-AXS, 2000a)'
_computing_publication_material 'Bruker SHELXTL (Bruker-AXS, 2000a)'
_computing_structure_refinement 'SHELXL-97 (Sheldrick, 1997)'
_computing_structure_solution 'SHELXS-97 (Sheldrick, 1997)'
_diffrn_ambient_temperature 298(2)
_diffrn_measured_fraction_theta_full 0.997
_diffrn_measured_fraction_theta_max 0.997
_diffrn_measurement_device_type 'Bruker-AXS Smart APEX CCD area detector'
_diffrn_measurement_method 'phi and omega scans'
_diffrn_radiation_monochromator graphite
_diffrn_radiation_source 'fine-focus sealed tube'
_diffrn_radiation_type MoK\a
_diffrn_radiation_wavelength 0.71073
_diffrn_reflns_av_R_equivalents 0.0530
_diffrn_reflns_av_sigmaI/netI 0.0585
_diffrn_reflns_limit_h_max 12
_diffrn_reflns_limit_h_min -13
_diffrn_reflns_limit_k_max 25
_diffrn_reflns_limit_k_min -25
_diffrn_reflns_limit_l_max 18
_diffrn_reflns_limit_l_min -18
_diffrn_reflns_number 43880
_diffrn_reflns_theta_full 28.32
_diffrn_reflns_theta_max 28.32
_diffrn_reflns_theta_min 2.15
_exptl_absorpt_coefficient_mu 12.150
_exptl_absorpt_correction_T_max 0.3343
_exptl_absorpt_correction_T_min 0.0100
_exptl_absorpt_correction_type multi-scan
_exptl_absorpt_process_details 'SADABS (Sheldrick, 2002)'
_exptl_crystal_colour Colorless
_exptl_crystal_density_diffrn 2.110
_exptl_crystal_density_method 'not measured'
_exptl_crystal_description Plate
_exptl_crystal_F_000 1478
_exptl_crystal_size_max 0.41
_exptl_crystal_size_mid 0.32
_exptl_crystal_size_min 0.09
_refine_diff_density_max 2.750
_refine_diff_density_min -0.851
_refine_diff_density_rms 0.197
_refine_ls_abs_structure_details 'Flack H D (1983), Acta Cryst. A39, 876-881'
_refine_ls_abs_structure_Flack 0.011(7)
_refine_ls_extinction_method none
_refine_ls_goodness_of_fit_ref 1.020
_refine_ls_hydrogen_treatment constr
_refine_ls_matrix_type full
_refine_ls_number_parameters 471
_refine_ls_number_reflns 12248
_refine_ls_number_restraints 133
_refine_ls_restrained_S_all 1.017
_refine_ls_R_factor_all 0.0508
_refine_ls_R_factor_gt 0.0430
_refine_ls_shift/su_max 0.001
_refine_ls_shift/su_mean 0.000
_refine_ls_structure_factor_coef Fsqd
_refine_ls_weighting_details 'calc w=1/[\s^2^(Fo^2^)+(0.0606P)^2^] where P=(Fo^2^+2Fc^2^)/3'
_refine_ls_weighting_scheme calc
_refine_ls_wR_factor_gt 0.1052
_refine_ls_wR_factor_ref 0.1094
_reflns_number_gt 10769
_reflns_number_total 12248
_reflns_threshold_expression >2\s(I)
_cod_data_source_file ic801256h_si_001_4.cif
_cod_data_source_block msb276a
_cod_depositor_comments
;
The following automatic conversions were performed:
'_symmetry_cell_setting' value 'Monoclinic' changed to 'monoclinic'
according to '/home/saulius/struct/CIF-dictionaries/cif_core.dic'
dictionary named 'cif_core.dic' version 2.4.1 from 2010-06-29.

Automatic conversion script
Id: cif_fix_enum 1527 2010-12-29 10:47:43Z saulius 
;
_cod_original_sg_symbol_H-M 'P 21'
_cod_database_code 4301405

loop_
_symmetry_equiv_pos_as_xyz
'x, y, z'
'-x, y+1/2, -z'

loop_
_atom_site_label
_atom_site_type_symbol
_atom_site_fract_x
_atom_site_fract_y
_atom_site_fract_z
_atom_site_U_iso_or_equiv
_atom_site_adp_type
_atom_site_occupancy
_atom_site_symmetry_multiplicity
_atom_site_calc_flag
_atom_site_refinement_flags
_atom_site_disorder_assembly
_atom_site_disorder_group
Au1 Au 0.49294(4) 1.122288(17) 1.07030(2) 0.04184(9) Uani 1 1 d . . .
Au2 Au 0.22190(4) 0.87932(2) 1.04388(3) 0.04864(10) Uani 1 1 d . . .
Au3 Au -0.20863(4) 0.86392(2) 0.62589(4) 0.06020(13) Uani 1 1 d . . .
Au4 Au -0.13188(4) 0.609933(18) 0.49656(3) 0.04609(10) Uani 1 1 d . . .
Cl1 Cl 0.5237(4) 1.20014(17) 1.1979(2) 0.0685(8) Uani 1 1 d . . .
Cl2 Cl 0.0823(4) 0.8294(2) 1.1323(3) 0.0905(12) Uani 1 1 d . . .
Cl3 Cl -0.4083(5) 0.9222(3) 0.6306(5) 0.143(3) Uani 1 1 d . . .
Cl4 Cl -0.3019(4) 0.53104(19) 0.4236(3) 0.0839(11) Uani 1 1 d . . .
P1 P 0.4557(2) 1.04680(11) 0.94519(16) 0.0345(4) Uani 1 1 d . . .
P2 P 0.3328(2) 0.92863(12) 0.94278(16) 0.0352(4) Uani 1 1 d . . .
P3 P -0.0111(2) 0.80928(11) 0.62475(17) 0.0345(4) Uani 1 1 d . . .
P4 P 0.0348(2) 0.68656(11) 0.56724(15) 0.0332(4) Uani 1 1 d . . .
O1 O 0.3075(7) 0.8759(3) 0.8524(4) 0.0425(14) Uani 1 1 d . . .
O2 O 0.1134(6) 0.8630(3) 0.6699(4) 0.0391(13) Uani 1 1 d . . .
N1 N 0.2902(8) 1.0121(4) 0.9043(5) 0.0351(15) Uani 1 1 d . . .
N2 N 0.4980(8) 0.9599(4) 0.9701(5) 0.0357(15) Uani 1 1 d . A .
N3 N 0.5105(9) 1.0734(4) 0.8531(6) 0.0469(19) Uani 1 1 d . . .
H3 H 0.4915 1.0442 0.8043 0.056 Uiso 1 1 calc R . .
N4 N 0.0236(7) 0.7272(4) 0.6740(5) 0.0317(14) Uani 1 1 d . . .
N5 N 0.0176(8) 0.7716(4) 0.5235(5) 0.0381(16) Uani 1 1 d . B .
N6 N 0.1934(9) 0.6576(4) 0.5812(6) 0.0485(19) Uani 1 1 d . . .
H6 H 0.2566 0.6861 0.6146 0.058 Uiso 1 1 calc R . .
C1 C 0.1510(10) 1.0495(6) 0.8866(7) 0.047(2) Uani 1 1 d . . .
C2 C 0.1145(14) 1.0662(8) 0.9846(9) 0.069(3) Uani 1 1 d . . .
H2A H 0.1838 1.0982 1.0227 0.104 Uiso 1 1 calc R . .
H2B H 0.1143 1.0229 1.0208 0.104 Uiso 1 1 calc R . .
H2C H 0.0228 1.0879 0.9715 0.104 Uiso 1 1 calc R . .
C3 C 0.1585(16) 1.1140(8) 0.8257(13) 0.091(4) Uani 1 1 d . . .
H3A H 0.1657 1.1558 0.8659 0.136 Uiso 1 1 calc R . .
H3B H 0.0747 1.1168 0.7724 0.136 Uiso 1 1 calc R . .
H3C H 0.2400 1.1107 0.7996 0.136 Uiso 1 1 calc R . .
C4 C 0.0389(13) 0.9994(8) 0.8245(11) 0.073(4) Uani 1 1 d . . .
H4A H -0.0519 1.0221 0.8107 0.110 Uiso 1 1 calc R . .
H4B H 0.0362 0.9561 0.8602 0.110 Uiso 1 1 calc R . .
H4C H 0.0625 0.9888 0.7637 0.110 Uiso 1 1 calc R . .
C5 C 0.6361(10) 0.9242(5) 1.0183(7) 0.046(2) Uani 1 1 d D . .
C6 C 0.720(3) 0.9276(14) 0.9421(17) 0.098(7) Uani 0.601(15) 1 d PDU A 1
H6A H 0.6754 0.8986 0.8866 0.148 Uiso 0.601(15) 1 calc PR A 1
H6B H 0.8142 0.9103 0.9702 0.148 Uiso 0.601(15) 1 calc PR A 1
H6C H 0.7245 0.9760 0.9211 0.148 Uiso 0.601(15) 1 calc PR A 1
C7 C 0.711(3) 0.9623(11) 1.1102(14) 0.083(6) Uani 0.601(15) 1 d PDU A 1
H7A H 0.6743 0.9469 1.1639 0.125 Uiso 0.601(15) 1 calc PR A 1
H7B H 0.6972 1.0127 1.1010 0.125 Uiso 0.601(15) 1 calc PR A 1
H7C H 0.8105 0.9518 1.1248 0.125 Uiso 0.601(15) 1 calc PR A 1
C8 C 0.609(2) 0.8479(9) 1.0407(16) 0.076(5) Uani 0.601(15) 1 d PDU A 1
H8A H 0.6928 0.8202 1.0437 0.115 Uiso 0.601(15) 1 calc PR A 1
H8B H 0.5324 0.8294 0.9899 0.115 Uiso 0.601(15) 1 calc PR A 1
H8C H 0.5857 0.8453 1.1029 0.115 Uiso 0.601(15) 1 calc PR A 1
C6A C 0.761(3) 0.9613(18) 0.998(3) 0.098(7) Uani 0.399(15) 1 d PDU A 2
H6D H 0.8466 0.9392 1.0359 0.148 Uiso 0.399(15) 1 calc PR A 2
H6E H 0.7607 1.0105 1.0170 0.148 Uiso 0.399(15) 1 calc PR A 2
H6F H 0.7574 0.9581 0.9295 0.148 Uiso 0.399(15) 1 calc PR A 2
C7A C 0.647(4) 0.9240(18) 1.1278(14) 0.083(6) Uani 0.399(15) 1 d PDU A 2
H7D H 0.6368 0.9718 1.1495 0.125 Uiso 0.399(15) 1 calc PR A 2
H7E H 0.7370 0.9054 1.1626 0.125 Uiso 0.399(15) 1 calc PR A 2
H7F H 0.5730 0.8948 1.1408 0.125 Uiso 0.399(15) 1 calc PR A 2
C8A C 0.626(4) 0.8491(11) 0.980(2) 0.076(5) Uani 0.399(15) 1 d PDU A 2
H8D H 0.7108 0.8237 1.0111 0.115 Uiso 0.399(15) 1 calc PR A 2
H8E H 0.6139 0.8496 0.9102 0.115 Uiso 0.399(15) 1 calc PR A 2
H8F H 0.5463 0.8259 0.9950 0.115 Uiso 0.399(15) 1 calc PR A 2
C9 C 0.5889(12) 1.1394(5) 0.8339(7) 0.048(2) Uani 1 1 d . . .
C10 C 0.721(2) 1.1467(10) 0.9184(12) 0.117(7) Uani 1 1 d . . .
H10A H 0.7714 1.1889 0.9091 0.175 Uiso 1 1 calc R . .
H10B H 0.7801 1.1058 0.9200 0.175 Uiso 1 1 calc R . .
H10C H 0.6941 1.1502 0.9794 0.175 Uiso 1 1 calc R . .
C11 C 0.4941(18) 1.2036(7) 0.8295(18) 0.121(8) Uani 1 1 d . . .
H11A H 0.5426 1.2455 0.8166 0.182 Uiso 1 1 calc R . .
H11B H 0.4702 1.2089 0.8913 0.182 Uiso 1 1 calc R . .
H11C H 0.4093 1.1972 0.7779 0.182 Uiso 1 1 calc R . .
C12 C 0.630(2) 1.1287(10) 0.7411(11) 0.111(7) Uani 1 1 d . . .
H12A H 0.5493 1.1124 0.6912 0.166 Uiso 1 1 calc R . .
H12B H 0.7037 1.0938 0.7508 0.166 Uiso 1 1 calc R . .
H12C H 0.6627 1.1729 0.7208 0.166 Uiso 1 1 calc R . .
C13 C 0.3443(10) 0.8930(6) 0.7614(7) 0.046(2) Uani 1 1 d . . .
H13A H 0.4447 0.8860 0.7690 0.055 Uiso 1 1 calc R . .
H13B H 0.3216 0.9424 0.7438 0.055 Uiso 1 1 calc R . .
C14 C 0.2617(10) 0.8452(5) 0.6838(7) 0.0411(19) Uani 1 1 d . . .
H14A H 0.2895 0.8520 0.6229 0.049 Uiso 1 1 calc R . .
H14B H 0.2783 0.7958 0.7038 0.049 Uiso 1 1 calc R . .
C15 C -0.0148(12) 0.6970(5) 0.7621(7) 0.046(2) Uani 1 1 d . . .
C16 C -0.1776(13) 0.6855(8) 0.7391(9) 0.066(3) Uani 1 1 d . . .
H16A H -0.2251 0.7297 0.7177 0.100 Uiso 1 1 calc R . .
H16B H -0.2023 0.6694 0.7975 0.100 Uiso 1 1 calc R . .
H16C H -0.2058 0.6505 0.6881 0.100 Uiso 1 1 calc R . .
C17 C 0.0656(14) 0.6267(6) 0.7896(9) 0.066(3) Uani 1 1 d . . .
H17A H 0.0527 0.5973 0.7320 0.099 Uiso 1 1 calc R . .
H17B H 0.0301 0.6023 0.8384 0.099 Uiso 1 1 calc R . .
H17C H 0.1645 0.6365 0.8155 0.099 Uiso 1 1 calc R . .
C18 C 0.0355(18) 0.7512(7) 0.8462(9) 0.074(4) Uani 1 1 d . . .
H18A H 0.1369 0.7518 0.8659 0.111 Uiso 1 1 calc R . .
H18B H -0.0003 0.7378 0.9013 0.111 Uiso 1 1 calc R . .
H18C H 0.0011 0.7977 0.8238 0.111 Uiso 1 1 calc R . .
C19 C -0.0058(11) 0.7988(5) 0.4241(7) 0.055(3) Uani 1 1 d D . .
C20 C 0.073(3) 0.7534(11) 0.3644(17) 0.080(6) Uani 0.61(2) 1 d PDU B 1
H20A H 0.0438 0.7670 0.2963 0.120 Uiso 0.61(2) 1 calc PR B 1
H20B H 0.0516 0.7040 0.3708 0.120 Uiso 0.61(2) 1 calc PR B 1
H20C H 0.1729 0.7608 0.3887 0.120 Uiso 0.61(2) 1 calc PR B 1
C21 C -0.1697(17) 0.7938(12) 0.3770(17) 0.077(5) Uani 0.61(2) 1 d PDU B 1
H21A H -0.2180 0.8259 0.4104 0.116 Uiso 0.61(2) 1 calc PR B 1
H21B H -0.2012 0.7460 0.3832 0.116 Uiso 0.61(2) 1 calc PR B 1
H21C H -0.1898 0.8065 0.3086 0.116 Uiso 0.61(2) 1 calc PR B 1
C22 C 0.040(2) 0.8783(7) 0.4270(15) 0.059(4) Uani 0.61(2) 1 d PDU B 1
H22A H 0.0077 0.8985 0.3623 0.089 Uiso 0.61(2) 1 calc PR B 1
H22B H 0.1406 0.8816 0.4486 0.089 Uiso 0.61(2) 1 calc PR B 1
H22C H -0.0019 0.9039 0.4718 0.089 Uiso 0.61(2) 1 calc PR B 1
C20A C 0.138(2) 0.7777(17) 0.399(3) 0.080(6) Uani 0.39(2) 1 d PDU B 2
H20D H 0.1860 0.7422 0.4442 0.120 Uiso 0.39(2) 1 calc PR B 2
H20E H 0.1970 0.8191 0.4035 0.120 Uiso 0.39(2) 1 calc PR B 2
H20F H 0.1182 0.7592 0.3329 0.120 Uiso 0.39(2) 1 calc PR B 2
C21A C -0.129(3) 0.7641(16) 0.349(2) 0.077(5) Uani 0.39(2) 1 d PDU B 2
H21D H -0.1317 0.7140 0.3632 0.116 Uiso 0.39(2) 1 calc PR B 2
H21E H -0.1180 0.7707 0.2842 0.116 Uiso 0.39(2) 1 calc PR B 2
H21F H -0.2165 0.7856 0.3542 0.116 Uiso 0.39(2) 1 calc PR B 2
C22A C -0.016(3) 0.8812(8) 0.422(2) 0.059(4) Uani 0.39(2) 1 d PDU B 2
H22D H -0.0391 0.8975 0.4813 0.089 Uiso 0.39(2) 1 calc PR B 2
H22E H -0.0892 0.8960 0.3661 0.089 Uiso 0.39(2) 1 calc PR B 2
H22F H 0.0724 0.9012 0.4187 0.089 Uiso 0.39(2) 1 calc PR B 2
C23 C 0.2541(12) 0.5922(6) 0.5487(9) 0.057(3) Uani 1 1 d . . .
C24 C 0.4069(14) 0.6132(10) 0.5460(11) 0.085(4) Uani 1 1 d . . .
H24A H 0.4031 0.6518 0.5006 0.127 Uiso 1 1 calc R . .
H24B H 0.4527 0.5731 0.5251 0.127 Uiso 1 1 calc R . .
H24C H 0.4593 0.6278 0.6105 0.127 Uiso 1 1 calc R . .
C25 C 0.261(2) 0.5330(7) 0.6213(13) 0.091(5) Uani 1 1 d . . .
H25A H 0.3158 0.5480 0.6850 0.136 Uiso 1 1 calc R . .
H25B H 0.3047 0.4921 0.6005 0.136 Uiso 1 1 calc R . .
H25C H 0.1672 0.5209 0.6250 0.136 Uiso 1 1 calc R . .
C26 C 0.1737(17) 0.5670(8) 0.4472(10) 0.082(4) Uani 1 1 d . . .
H26A H 0.0740 0.5691 0.4419 0.124 Uiso 1 1 calc R . .
H26B H 0.2002 0.5188 0.4375 0.124 Uiso 1 1 calc R . .
H26C H 0.1961 0.5971 0.3980 0.124 Uiso 1 1 calc R . .
Cl5 Cl 0.5330(9) 0.3729(4) 0.6776(6) 0.094(2) Uani 0.50 1 d P . .
Cl6 Cl 0.6517(9) 0.5053(4) 0.7554(6) 0.089(2) Uani 0.50 1 d P . .
C27 C 0.645(3) 0.430(2) 0.6706(19) 0.099(13) Uani 0.50 1 d P . .
H27A H 0.6239 0.4483 0.6037 0.119 Uiso 0.50 1 calc PR . .
H27B H 0.7375 0.4080 0.6845 0.119 Uiso 0.50 1 calc PR . .

loop_
_atom_site_aniso_label
_atom_site_aniso_U_11
_atom_site_aniso_U_22
_atom_site_aniso_U_33
_atom_site_aniso_U_23
_atom_site_aniso_U_13
_atom_site_aniso_U_12
Au1 0.04171(19) 0.04230(17) 0.04055(16) -0.00709(13) 0.00870(13) -0.00433(14)
Au2 0.0541(2) 0.0568(2) 0.03907(17) 0.00545(15) 0.01927(16) -0.00629(17)
Au3 0.0429(2) 0.0538(2) 0.0943(3) 0.0195(2) 0.0366(2) 0.01525(18)
Au4 0.0440(2) 0.04363(18) 0.05039(19) -0.01042(15) 0.01157(15) -0.01073(15)
Cl1 0.073(2) 0.0694(16) 0.0610(16) -0.0283(13) 0.0137(14) -0.0105(14)
Cl2 0.093(3) 0.117(3) 0.076(2) 0.033(2) 0.048(2) -0.010(2)
Cl3 0.097(3) 0.124(3) 0.255(7) 0.100(4) 0.127(4) 0.070(3)
Cl4 0.069(2) 0.081(2) 0.101(3) -0.0392(19) 0.0211(19) -0.0349(17)
P1 0.0291(11) 0.0359(10) 0.0374(10) -0.0012(8) 0.0066(9) -0.0024(8)
P2 0.0336(12) 0.0400(10) 0.0326(10) -0.0015(8) 0.0094(9) -0.0057(9)
P3 0.0304(11) 0.0358(10) 0.0382(11) -0.0006(8) 0.0104(9) 0.0018(8)
P4 0.0343(12) 0.0341(9) 0.0317(10) -0.0012(8) 0.0092(9) -0.0021(8)
O1 0.052(4) 0.045(3) 0.032(3) -0.006(3) 0.015(3) -0.014(3)
O2 0.031(3) 0.043(3) 0.044(3) -0.005(3) 0.012(2) -0.001(3)
N1 0.031(4) 0.036(3) 0.038(4) 0.002(3) 0.010(3) 0.001(3)
N2 0.030(4) 0.036(3) 0.044(4) 0.000(3) 0.015(3) -0.003(3)
N3 0.053(5) 0.045(4) 0.042(4) 0.001(3) 0.010(4) -0.008(4)
N4 0.029(4) 0.038(3) 0.031(3) 0.005(3) 0.012(3) 0.001(3)
N5 0.043(4) 0.034(3) 0.038(4) 0.004(3) 0.012(3) -0.001(3)
N6 0.039(5) 0.049(4) 0.058(5) -0.011(4) 0.012(4) 0.006(3)
C1 0.027(5) 0.058(5) 0.052(5) 0.001(4) 0.005(4) 0.013(4)
C2 0.057(8) 0.093(9) 0.064(7) -0.010(6) 0.026(6) 0.017(6)
C3 0.068(9) 0.071(8) 0.131(13) -0.006(9) 0.023(9) 0.017(7)
C4 0.033(6) 0.100(10) 0.080(9) -0.009(7) -0.001(6) -0.008(6)
C5 0.033(5) 0.049(5) 0.054(5) 0.015(4) 0.007(4) 0.004(4)
C6 0.097(8) 0.098(8) 0.100(8) 0.002(3) 0.024(4) 0.004(3)
C7 0.081(6) 0.084(6) 0.082(6) -0.001(3) 0.015(4) 0.002(3)
C8 0.075(6) 0.075(6) 0.078(6) 0.004(3) 0.018(3) 0.002(3)
C6A 0.097(8) 0.098(8) 0.100(8) 0.002(3) 0.024(4) 0.004(3)
C7A 0.081(6) 0.084(6) 0.082(6) -0.001(3) 0.015(4) 0.002(3)
C8A 0.075(6) 0.075(6) 0.078(6) 0.004(3) 0.018(3) 0.002(3)
C9 0.052(6) 0.045(5) 0.047(5) 0.009(4) 0.014(4) -0.014(4)
C10 0.115(15) 0.121(14) 0.099(11) 0.040(10) 0.000(10) -0.068(12)
C11 0.084(11) 0.052(7) 0.23(2) 0.054(11) 0.051(14) -0.001(7)
C12 0.161(17) 0.113(13) 0.085(10) -0.030(9) 0.083(11) -0.067(13)
C13 0.036(5) 0.062(6) 0.045(5) 0.000(4) 0.022(4) -0.013(4)
C14 0.036(5) 0.049(5) 0.040(4) -0.009(4) 0.014(4) -0.002(4)
C15 0.056(6) 0.047(5) 0.041(5) 0.010(4) 0.025(4) -0.002(4)
C16 0.051(7) 0.093(9) 0.062(7) 0.022(6) 0.026(6) -0.015(6)
C17 0.077(8) 0.064(7) 0.063(6) 0.028(6) 0.027(6) 0.008(6)
C18 0.106(12) 0.083(8) 0.043(6) -0.009(5) 0.038(7) -0.024(7)
C19 0.079(8) 0.043(5) 0.043(5) 0.005(4) 0.016(5) -0.001(5)
C20 0.085(7) 0.080(6) 0.075(6) 0.003(3) 0.022(4) 0.000(3)
C21 0.078(6) 0.078(6) 0.074(6) 0.001(3) 0.016(3) -0.001(3)
C22 0.060(5) 0.059(4) 0.059(4) 0.007(3) 0.015(3) 0.000(3)
C20A 0.085(7) 0.080(6) 0.075(6) 0.003(3) 0.022(4) 0.000(3)
C21A 0.078(6) 0.078(6) 0.074(6) 0.001(3) 0.016(3) -0.001(3)
C22A 0.060(5) 0.059(4) 0.059(4) 0.007(3) 0.015(3) 0.000(3)
C23 0.043(6) 0.053(6) 0.075(7) -0.008(5) 0.014(5) 0.006(4)
C24 0.063(8) 0.107(11) 0.096(10) -0.030(9) 0.040(7) 0.010(8)
C25 0.104(12) 0.065(8) 0.119(13) 0.009(8) 0.056(11) 0.025(8)
C26 0.088(10) 0.085(9) 0.079(8) -0.035(7) 0.031(8) 0.020(8)
Cl5 0.087(5) 0.073(4) 0.110(5) 0.017(4) 0.003(4) -0.007(4)
Cl6 0.096(6) 0.066(4) 0.089(5) 0.000(3) -0.005(4) 0.006(4)
C27 0.08(2) 0.18(3) 0.052(14) 0.015(17) 0.041(14) 0.08(2)

loop_
_atom_type_symbol
_atom_type_description
_atom_type_scat_dispersion_real
_atom_type_scat_dispersion_imag
_atom_type_scat_source
C C 0.0033 0.0016 'International Tables Vol C Tables 4.2.6.8 and 6.1.1.4'
H H 0.0000 0.0000 'International Tables Vol C Tables 4.2.6.8 and 6.1.1.4'
N N 0.0061 0.0033 'International Tables Vol C Tables 4.2.6.8 and 6.1.1.4'
O O 0.0106 0.0060 'International Tables Vol C Tables 4.2.6.8 and 6.1.1.4'
P P 0.1023 0.0942 'International Tables Vol C Tables 4.2.6.8 and 6.1.1.4'
Cl Cl 0.1484 0.1585 'International Tables Vol C Tables 4.2.6.8 and 6.1.1.4'
Au Au -2.0133 8.8022 'International Tables Vol C Tables 4.2.6.8 and 6.1.1.4'

loop_
_geom_angle_atom_site_label_1
_geom_angle_atom_site_label_2
_geom_angle_atom_site_label_3
_geom_angle
_geom_angle_site_symmetry_1
_geom_angle_site_symmetry_3
_geom_angle_publ_flag
P1 Au1 Cl1 178.22(11) . . ?
P2 Au2 Cl2 172.72(12) . . ?
P3 Au3 Cl3 178.3(2) . . ?
P4 Au4 Cl4 179.66(12) . . ?
N3 P1 N2 110.6(4) . . ?
N3 P1 N1 109.4(4) . . ?
N2 P1 N1 82.1(3) . . ?
N3 P1 Au1 114.8(3) . . ?
N2 P1 Au1 118.0(3) . . ?
N1 P1 Au1 117.5(3) . . ?
O1 P2 N2 110.4(4) . . ?
O1 P2 N1 110.7(4) . . ?
N2 P2 N1 83.8(4) . . ?
O1 P2 Au2 104.6(2) . . ?
N2 P2 Au2 127.4(3) . . ?
N1 P2 Au2 118.6(3) . . ?
O2 P3 N5 109.3(4) . . ?
O2 P3 N4 111.3(4) . . ?
N5 P3 N4 84.4(3) . . ?
O2 P3 Au3 106.8(2) . . ?
N5 P3 Au3 122.9(3) . . ?
N4 P3 Au3 120.7(3) . . ?
N6 P4 N5 111.3(4) . . ?
N6 P4 N4 108.6(4) . . ?
N5 P4 N4 82.8(3) . . ?
N6 P4 Au4 114.4(3) . . ?
N5 P4 Au4 117.0(3) . . ?
N4 P4 Au4 118.7(3) . . ?
C13 O1 P2 123.1(6) . . ?
C14 O2 P3 123.2(5) . . ?
C1 N1 P2 129.3(6) . . ?
C1 N1 P1 128.6(6) . . ?
P2 N1 P1 96.5(4) . . ?
C5 N2 P2 130.7(6) . . ?
C5 N2 P1 131.6(6) . . ?
P2 N2 P1 96.9(4) . . ?
C9 N3 P1 133.4(7) . . ?
C9 N3 H3 113.3 . . ?
P1 N3 H3 113.3 . . ?
C15 N4 P3 128.3(6) . . ?
C15 N4 P4 129.9(6) . . ?
P3 N4 P4 95.7(3) . . ?
C19 N5 P3 130.5(6) . . ?
C19 N5 P4 130.9(6) . . ?
P3 N5 P4 96.5(4) . . ?
C23 N6 P4 133.7(7) . . ?
C23 N6 H6 113.2 . . ?
P4 N6 H6 113.2 . . ?
N1 C1 C3 107.4(9) . . ?
N1 C1 C4 107.2(9) . . ?
C3 C1 C4 107.6(10) . . ?
N1 C1 C2 110.8(8) . . ?
C3 C1 C2 113.8(11) . . ?
C4 C1 C2 109.7(11) . . ?
C1 C2 H2A 109.5 . . ?
C1 C2 H2B 109.5 . . ?
H2A C2 H2B 109.5 . . ?
C1 C2 H2C 109.5 . . ?
H2A C2 H2C 109.5 . . ?
H2B C2 H2C 109.5 . . ?
C1 C3 H3A 109.5 . . ?
C1 C3 H3B 109.5 . . ?
H3A C3 H3B 109.5 . . ?
C1 C3 H3C 109.5 . . ?
H3A C3 H3C 109.5 . . ?
H3B C3 H3C 109.5 . . ?
C1 C4 H4A 109.5 . . ?
C1 C4 H4B 109.5 . . ?
H4A C4 H4B 109.5 . . ?
C1 C4 H4C 109.5 . . ?
H4A C4 H4C 109.5 . . ?
H4B C4 H4C 109.5 . . ?
C6A C5 C8A 110.8(13) . . ?
C7 C5 N2 111.2(12) . . ?
C6A C5 N2 113.1(17) . . ?
C8A C5 N2 106.7(15) . . ?
C7 C5 C8 110.4(10) . . ?
N2 C5 C8 109.5(12) . . ?
C7 C5 C6 110.8(11) . . ?
N2 C5 C6 104.6(13) . . ?
C8 C5 C6 110.1(11) . . ?
C6A C5 C7A 110.1(12) . . ?
C8A C5 C7A 109.9(12) . . ?
N2 C5 C7A 106.2(16) . . ?
C5 C6 H6A 109.5 . . ?
C5 C6 H6B 109.5 . . ?
H6A C6 H6B 109.5 . . ?
C5 C6 H6C 109.5 . . ?
H6A C6 H6C 109.5 . . ?
H6B C6 H6C 109.5 . . ?
C5 C7 H7A 109.5 . . ?
C5 C7 H7B 109.5 . . ?
H7A C7 H7B 109.5 . . ?
C5 C7 H7C 109.5 . . ?
H7A C7 H7C 109.5 . . ?
H7B C7 H7C 109.5 . . ?
C5 C8 H8A 109.5 . . ?
C5 C8 H8B 109.5 . . ?
H8A C8 H8B 109.5 . . ?
C5 C8 H8C 109.5 . . ?
H8A C8 H8C 109.5 . . ?
H8B C8 H8C 109.5 . . ?
C5 C6A H6D 109.5 . . ?
C5 C6A H6E 109.5 . . ?
H6D C6A H6F 109.5 . . ?
C5 C6A H6F 109.5 . . ?
H6D C6A H6F 109.5 . . ?
H6E C6A H6F 109.5 . . ?
C5 C7A H7D 109.5 . . ?
C5 C7A H7E 109.5 . . ?
H7D C7A H7E 109.5 . . ?
C5 C7A H7F 109.5 . . ?
H7D C7A H7F 109.5 . . ?
H7E C7A H7F 109.5 . . ?
C5 C8A H8D 109.5 . . ?
C5 C8A H8E 109.5 . . ?
H8D C8A H8E 109.5 . . ?
C5 C8A H8F 109.5 . . ?
H8D C8A H8D 109.5 . . ?
H8E C8A H8F 109.5 . . ?
C12 C9 C11 112.0(14) . . ?
C12 C9 N3 108.0(10) . . ?
C11 C9 N3 109.0(9) . . ?
C12 C9 C10 109.6(14) . . ?
C11 C9 C10 110.4(14) . . ?
N3 C9 C10 107.6(8) . . ?
C9 C10 H10A 109.5 . . ?
C9 C10 H10B 109.5 . . ?
H10A C10 H10B 109.5 . . ?
C9 C10 H10C 109.5 . . ?
H10A C10 H10C 109.5 . . ?
H10B C10 H10C 109.5 . . ?
C9 C11 H11A 109.5 . . ?
C9 C11 H11B 109.5 . . ?
H11A C11 H11B 109.5 . . ?
C9 C11 H11C 109.5 . . ?
H11A C11 H11C 109.5 . . ?
H11B C11 H11C 109.5 . . ?
C9 C12 H12A 109.5 . . ?
C9 C12 H12B 109.5 . . ?
H12A C12 H12B 109.5 . . ?
C9 C12 H12C 109.5 . . ?
H12A C12 H12C 109.5 . . ?
H12B C12 H12C 109.5 . . ?
O1 C13 C14 107.6(7) . . ?
O1 C13 H13A 110.2 . . ?
C14 C13 H13A 110.2 . . ?
O1 C13 H13B 110.2 . . ?
C14 C13 H13B 110.2 . . ?
H13A C13 H13B 108.5 . . ?
O2 C14 C13 107.3(7) . . ?
O2 C14 H14A 110.3 . . ?
C13 C14 H14A 110.3 . . ?
O2 C14 H14B 110.3 . . ?
C13 C14 H14B 110.3 . . ?
H14A C14 H14B 108.5 . . ?
N4 C15 C17 108.3(8) . . ?
N4 C15 C18 106.5(8) . . ?
C17 C15 C18 109.4(10) . . ?
N4 C15 C16 110.0(8) . . ?
C17 C15 C16 111.4(9) . . ?
C18 C15 C16 111.1(10) . . ?
C15 C16 H16A 109.5 . . ?
C15 C16 H16B 109.5 . . ?
H16A C16 H16B 109.5 . . ?
C15 C16 H16C 109.5 . . ?
H16A C16 H16C 109.5 . . ?
H16B C16 H16C 109.5 . . ?
C15 C17 H17A 109.5 . . ?
C15 C17 H17B 109.5 . . ?
H17A C17 H17B 109.5 . . ?
C15 C17 H17C 109.5 . . ?
H17A C17 H17C 109.5 . . ?
H17B C17 H17C 109.5 . . ?
C15 C18 H18A 109.5 . . ?
C15 C18 H18B 109.5 . . ?
H18A C18 H18B 109.5 . . ?
C15 C18 H18C 109.5 . . ?
H18A C18 H18C 109.5 . . ?
H18B C18 H18C 109.5 . . ?
N5 C19 C21A 114.4(15) . . ?
N5 C19 C20 110.7(11) . . ?
N5 C19 C22A 111.1(14) . . ?
C21A C19 C22A 112.1(12) . . ?
N5 C19 C22 109.8(10) . . ?
C20 C19 C22 111.6(10) . . ?
N5 C19 C21 106.2(11) . . ?
C20 C19 C21 109.7(10) . . ?
C22 C19 C21 108.7(9) . . ?
N5 C19 C20A 101.4(15) . . ?
C21A C19 C20A 109.4(11) . . ?
C22A C19 C20A 107.7(11) . . ?
C19 C20 H20A 109.5 . . ?
C19 C20 H20B 109.5 . . ?
H20A C20 H20B 109.5 . . ?
C19 C20 H20C 109.5 . . ?
H20A C20 H20C 109.5 . . ?
H20B C20 H20C 109.5 . . ?
C19 C21 H21A 109.5 . . ?
C19 C21 H21B 109.5 . . ?
H21A C21 H21B 109.5 . . ?
C19 C21 H21C 109.5 . . ?
H21A C21 H21C 109.5 . . ?
H21B C21 H21C 109.5 . . ?
C19 C22 H22A 109.5 . . ?
C19 C22 H22B 109.5 . . ?
H22A C22 H22B 109.5 . . ?
C19 C22 H22C 109.5 . . ?
H22A C22 H22C 109.5 . . ?
H22B C22 H22C 109.5 . . ?
C19 C20A H20D 109.5 . . ?
C19 C20A H20E 109.5 . . ?
H20D C20A H20E 109.5 . . ?
C19 C20A H20F 109.5 . . ?
H20D C20A H20F 109.5 . . ?
H20E C20A H20F 109.5 . . ?
C19 C21A H21D 109.5 . . ?
C19 C21A H21E 109.5 . . ?
H21D C21A H21E 109.5 . . ?
C19 C21A H21F 109.5 . . ?
H21D C21A H21F 109.5 . . ?
H21E C21A H21F 109.5 . . ?
C19 C22A H22D 109.5 . . ?
C19 C22A H22E 109.5 . . ?
H22D C22A H22E 109.5 . . ?
C19 C22A H22F 109.5 . . ?
H22D C22A H22F 109.5 . . ?
H22E C22A H22F 109.5 . . ?
N6 C23 C25 110.9(10) . . ?
N6 C23 C26 113.2(9) . . ?
C25 C23 C26 109.3(12) . . ?
N6 C23 C24 105.0(10) . . ?
C25 C23 C24 109.1(12) . . ?
C26 C23 C24 109.1(11) . . ?
C23 C24 H24A 109.5 . . ?
C23 C24 H24B 109.5 . . ?
H24A C24 H24B 109.5 . . ?
C23 C24 H24C 109.5 . . ?
H24A C24 H24C 109.5 . . ?
H24B C24 H24C 109.5 . . ?
C23 C25 H25A 109.5 . . ?
C23 C25 H25B 109.5 . . ?
H25A C25 H25B 109.5 . . ?
C23 C25 H25C 109.5 . . ?
H25A C25 H25C 109.5 . . ?
H25B C25 H25C 109.5 . . ?
C23 C26 H26A 109.5 . . ?
C23 C26 H26B 109.5 . . ?
H26A C26 H26B 109.5 . . ?
C23 C26 H26C 109.5 . . ?
H26A C26 H26C 109.5 . . ?
H26B C26 H26C 109.5 . . ?
Cl5 C27 Cl6 113.5(14) . . ?
Cl5 C27 H27A 108.9 . . ?
Cl6 C27 H27A 108.9 . . ?
Cl5 C27 H27B 108.9 . . ?
Cl6 C27 H27B 108.9 . . ?
H27A C27 H27B 107.7 . . ?

loop_
_geom_bond_atom_site_label_1
_geom_bond_atom_site_label_2
_geom_bond_distance
_geom_bond_site_symmetry_2
_geom_bond_publ_flag
Au1 P1 2.214(2) . ?
Au1 Cl1 2.272(3) . ?
Au2 P2 2.199(2) . ?
Au2 Cl2 2.270(3) . ?
Au3 P3 2.192(2) . ?
Au3 Cl3 2.255(3) . ?
Au4 P4 2.211(2) . ?
Au4 Cl4 2.267(3) . ?
P1 N3 1.601(8) . ?
P1 N2 1.698(7) . ?
P1 N1 1.703(8) . ?
P2 O1 1.579(6) . ?
P2 N2 1.670(8) . ?
P2 N1 1.676(7) . ?
P3 O2 1.584(6) . ?
P3 N5 1.675(8) . ?
P3 N4 1.688(7) . ?
P4 N6 1.609(9) . ?
P4 N5 1.704(7) . ?
P4 N4 1.711(7) . ?
O1 C13 1.450(10) . ?
O2 C14 1.453(11) . ?
N1 C1 1.495(12) . ?
N2 C5 1.505(12) . ?
N3 C9 1.518(12) . ?
N3 H3 0.8600 . ?
N4 C15 1.494(10) . ?
N5 C19 1.449(12) . ?
N6 C23 1.486(13) . ?
N6 H6 0.8600 . ?
C1 C3 1.495(19) . ?
C1 C4 1.536(16) . ?
C1 C2 1.541(15) . ?
C2 H2A 0.9600 . ?
C2 H2B 0.9600 . ?
C2 H2C 0.9600 . ?
C3 H3A 0.9600 . ?
C3 H3B 0.9600 . ?
C3 H3C 0.9600 . ?
C4 H4A 0.9600 . ?
C4 H4B 0.9600 . ?
C4 H4C 0.9600 . ?
C5 C7 1.495(16) . ?
C5 C6A 1.497(17) . ?
C5 C8A 1.503(16) . ?
C5 C8 1.505(15) . ?
C5 C6 1.508(16) . ?
C5 C7A 1.516(16) . ?
C6 H6A 0.9600 . ?
C6 H6B 0.9600 . ?
C6 H6C 0.9600 . ?
C7 H7A 0.9600 . ?
C7 H7B 0.9600 . ?
C7 H7C 0.9600 . ?
C8 H8A 0.9600 . ?
C8 H8B 0.9600 . ?
C8 H8C 0.9600 . ?
C6A H6D 0.9600 . ?
C6A H6E 0.9600 . ?
C6A H6F 0.9600 . ?
C7A H7D 0.9600 . ?
C7A H7E 0.9600 . ?
C7A H7F 0.9600 . ?
C8A H8D 0.9600 . ?
C8A H8E 0.9600 . ?
C8A H8F 0.9600 . ?
C9 C12 1.471(16) . ?
C9 C11 1.512(19) . ?
C9 C10 1.520(18) . ?
C10 H10A 0.9600 . ?
C10 H10B 0.9600 . ?
C10 H10C 0.9600 . ?
C11 H11A 0.9600 . ?
C11 H11B 0.9600 . ?
C11 H11C 0.9600 . ?
C12 H12A 0.9600 . ?
C12 H12B 0.9600 . ?
C12 H12C 0.9600 . ?
C13 C14 1.482(12) . ?
C13 H13A 0.9700 . ?
C13 H13B 0.9700 . ?
C14 H14A 0.9700 . ?
C14 H14B 0.9700 . ?
C15 C17 1.535(15) . ?
C15 C18 1.542(15) . ?
C15 C16 1.557(16) . ?
C16 H16A 0.9600 . ?
C16 H16B 0.9600 . ?
C16 H16C 0.9600 . ?
C17 H17A 0.9600 . ?
C17 H17B 0.9600 . ?
C17 H17C 0.9600 . ?
C18 H18A 0.9600 . ?
C18 H18B 0.9600 . ?
C18 H18C 0.9600 . ?
C19 C21A 1.530(16) . ?
C19 C20 1.533(14) . ?
C19 C22A 1.552(15) . ?
C19 C22 1.556(14) . ?
C19 C21 1.574(15) . ?
C19 C20A 1.587(16) . ?
C20 H20A 0.9600 . ?
C20 H20B 0.9600 . ?
C20 H20C 0.9600 . ?
C21 H21A 0.9600 . ?
C21 H21B 0.9600 . ?
C21 H21C 0.9600 . ?
C22 H22A 0.9600 . ?
C22 H22B 0.9600 . ?
C22 H22C 0.9600 . ?
C20A H20D 0.9600 . ?
C20A H20E 0.9600 . ?
C20A H20F 0.9600 . ?
C21A H21D 0.9600 . ?
C21A H21E 0.9600 . ?
C21A H21F 0.9600 . ?
C22A H22D 0.9600 . ?
C22A H22E 0.9600 . ?
C22A H22F 0.9600 . ?
C23 C25 1.499(19) . ?
C23 C26 1.517(17) . ?
C23 C24 1.556(18) . ?
C24 H24A 0.9600 . ?
C24 H24B 0.9600 . ?
C24 H24C 0.9600 . ?
C25 H25A 0.9600 . ?
C25 H25B 0.9600 . ?
C25 H25C 0.9600 . ?
C26 H26A 0.9600 . ?
C26 H26B 0.9600 . ?
C26 H26C 0.9600 . ?
Cl5 C27 1.56(4) . ?
Cl6 C27 1.83(3) . ?
C27 H27A 0.9700 . ?
C27 H27B 0.9700 . ?
